data_4061148
_journal_name_full Organometallics
_journal_paper_doi 10.1021/om049545i
_journal_year 2004
_chemical_formula_sum 'C17 H35 Cl2 N4 P Ti'
_chemical_formula_weight 445.26
_space_group_IT_number 14
_symmetry_cell_setting monoclinic
_symmetry_space_group_name_Hall '-P 2ybc'
_symmetry_space_group_name_H-M 'P 1 21/c 1'
_cell_angle_alpha 90.00
_cell_angle_beta 116.238(10)
_cell_angle_gamma 90.00
_cell_formula_units_Z 8
_cell_length_a 17.752(9)
_cell_length_b 16.426(8)
_cell_length_c 18.854(10)
_cell_measurement_temperature 293(2)
_cell_volume 4931(4)
_diffrn_ambient_temperature 293(2)
_exptl_crystal_density_diffrn 1.200
_cod_depositor_comments
;
The following automatic conversions were performed:
'_symmetry_cell_setting' value 'Monoclinic' changed to 'monoclinic'
according to '/home/saulius/struct/CIF-dictionaries/cif_core.dic'
dictionary named 'cif_core.dic' version 2.4.1 from 2010-06-29.

Automatic conversion script
Id: cif_fix_enum 1527 2010-12-29 10:47:43Z saulius 
;
_cod_original_sg_symbol_H-M 'P 21/c'
_cod_database_code 4061148

loop_
_symmetry_equiv_pos_as_xyz
'x, y, z'
'-x, y+1/2, -z+1/2'
'-x, -y, -z'
'x, -y-1/2, z-1/2'

loop_
_atom_site_label
_atom_site_type_symbol
_atom_site_fract_x
_atom_site_fract_y
_atom_site_fract_z
_atom_site_U_iso_or_equiv
_atom_site_adp_type
_atom_site_occupancy
_atom_site_symmetry_multiplicity
_atom_site_calc_flag
_atom_site_refinement_flags
_atom_site_disorder_assembly
_atom_site_disorder_group
Ti1 Ti 0.48014(5) 0.93052(5) 0.34203(4) 0.0510(3) Uani 1 1 d . . .
Ti2 Ti -0.12838(6) 1.04692(6) 0.25877(5) 0.0697(3) Uani 1 1 d . . .
Cl1 Cl 0.60539(10) 1.00074(11) 0.38451(8) 0.0985(5) Uani 1 1 d . . .
Cl2 Cl 0.38420(10) 1.03402(8) 0.31931(8) 0.0881(5) Uani 1 1 d . . .
Cl3 Cl -0.16799(10) 1.01437(14) 0.12858(10) 0.1263(7) Uani 1 1 d . . .
Cl4 Cl -0.12011(13) 0.92133(12) 0.31455(15) 0.1424(8) Uani 1 1 d . . .
P1 P 0.43246(8) 0.87078(7) 0.15710(6) 0.0485(3) Uani 1 1 d . . .
P2 P 0.07007(9) 1.10890(9) 0.31553(8) 0.0765(4) Uani 1 1 d . . .
N1 N 0.4592(2) 0.9017(2) 0.24507(18) 0.0495(9) Uani 1 1 d . . .
N2 N 0.3488(3) 0.8121(2) 0.1202(2) 0.0629(11) Uani 1 1 d . . .
N3 N 0.4113(2) 0.9513(2) 0.09989(19) 0.0542(10) Uani 1 1 d . . .
N4 N 0.5076(3) 0.8155(2) 0.1541(2) 0.0642(11) Uani 1 1 d . . .
N5 N -0.0220(2) 1.0761(2) 0.2935(2) 0.0686(11) Uani 1 1 d . . .
N6 N 0.0798(3) 1.1366(3) 0.2360(3) 0.0985(15) Uani 1 1 d . . .
N7 N 0.0932(4) 1.1930(4) 0.3696(4) 0.134(2) Uani 1 1 d . . .
N8 N 0.1369(3) 1.0374(3) 0.3610(3) 0.0956(15) Uani 1 1 d . . .
C1 C 0.3517(4) 0.7337(3) 0.1596(3) 0.0965(19) Uani 1 1 d . . .
H1A H 0.2990 0.7059 0.1321 0.145 Uiso 1 1 calc R . .
H1B H 0.3617 0.7436 0.2133 0.145 Uiso 1 1 calc R . .
H1C H 0.3961 0.7007 0.1592 0.145 Uiso 1 1 calc R . .
C2 C 0.2638(4) 0.8452(4) 0.0742(3) 0.0942(19) Uani 1 1 d . . .
H2A H 0.2695 0.8944 0.0476 0.113 Uiso 1 1 calc R . .
C3 C 0.2231(4) 0.8711(5) 0.1276(5) 0.145(3) Uani 1 1 d . . .
H3A H 0.2595 0.9084 0.1670 0.217 Uiso 1 1 calc R . .
H3B H 0.2141 0.8239 0.1530 0.217 Uiso 1 1 calc R . .
H3C H 0.1703 0.8970 0.0962 0.217 Uiso 1 1 calc R . .
C4 C 0.2085(5) 0.7872(5) 0.0108(4) 0.181(4) Uani 1 1 d . . .
H4A H 0.2356 0.7721 -0.0214 0.272 Uiso 1 1 calc R . .
H4B H 0.1558 0.8131 -0.0214 0.272 Uiso 1 1 calc R . .
H4C H 0.1987 0.7394 0.0349 0.272 Uiso 1 1 calc R . .
C5 C 0.4069(4) 0.9426(3) 0.0199(3) 0.0904(18) Uani 1 1 d . . .
H5A H 0.3945 0.9945 -0.0063 0.136 Uiso 1 1 calc R . .
H5B H 0.3635 0.9045 -0.0103 0.136 Uiso 1 1 calc R . .
H5C H 0.4599 0.9232 0.0243 0.136 Uiso 1 1 calc R . .
C6 C 0.4045(3) 1.0334(3) 0.1269(3) 0.0677(14) Uani 1 1 d . . .
H6A H 0.3952 1.0271 0.1741 0.081 Uiso 1 1 calc R . .
C7 C 0.3305(4) 1.0799(4) 0.0671(3) 0.112(2) Uani 1 1 d . . .
H7A H 0.2800 1.0494 0.0541 0.168 Uiso 1 1 calc R . .
H7B H 0.3379 1.0882 0.0201 0.168 Uiso 1 1 calc R . .
H7C H 0.3266 1.1316 0.0888 0.168 Uiso 1 1 calc R . .
C8 C 0.4871(5) 1.0803(4) 0.1521(4) 0.131(3) Uani 1 1 d . . .
H8A H 0.5323 1.0495 0.1912 0.197 Uiso 1 1 calc R . .
H8B H 0.4829 1.1320 0.1739 0.197 Uiso 1 1 calc R . .
H8C H 0.4976 1.0889 0.1069 0.197 Uiso 1 1 calc R . .
C9 C 0.4935(4) 0.7485(4) 0.0971(4) 0.107(2) Uani 1 1 d . . .
H9A H 0.5464 0.7246 0.1064 0.161 Uiso 1 1 calc R . .
H9B H 0.4665 0.7695 0.0442 0.161 Uiso 1 1 calc R . .
H9C H 0.4584 0.7078 0.1039 0.161 Uiso 1 1 calc R . .
C10 C 0.5961(3) 0.8403(4) 0.2033(3) 0.0803(16) Uani 1 1 d . . .
H10A H 0.5947 0.8897 0.2318 0.096 Uiso 1 1 calc R . .
C11 C 0.6412(4) 0.8619(5) 0.1529(4) 0.136(3) Uani 1 1 d . . .
H11A H 0.6104 0.9037 0.1157 0.204 Uiso 1 1 calc R . .
H11B H 0.6448 0.8144 0.1249 0.204 Uiso 1 1 calc R . .
H11C H 0.6967 0.8812 0.1866 0.204 Uiso 1 1 calc R . .
C12 C 0.6432(4) 0.7762(5) 0.2649(4) 0.132(3) Uani 1 1 d . . .
H12A H 0.6135 0.7648 0.2956 0.199 Uiso 1 1 calc R . .
H12B H 0.6984 0.7960 0.2990 0.199 Uiso 1 1 calc R . .
H12C H 0.6477 0.7274 0.2391 0.199 Uiso 1 1 calc R . .
C13 C 0.5453(5) 0.8224(5) 0.4301(5) 0.103(2) Uani 1 1 d . . .
H13A H 0.5998 0.7980 0.4412 0.123 Uiso 1 1 calc R . .
C14 C 0.4681(7) 0.7956(3) 0.3751(4) 0.100(2) Uani 1 1 d . . .
H14A H 0.4589 0.7487 0.3401 0.120 Uiso 1 1 calc R . .
C15 C 0.4065(4) 0.8379(4) 0.3831(4) 0.0929(19) Uani 1 1 d . . .
H15A H 0.3462 0.8264 0.3557 0.112 Uiso 1 1 calc R . .
C16 C 0.4461(6) 0.8891(4) 0.4482(4) 0.0877(19) Uani 1 1 d . . .
H16A H 0.4175 0.9230 0.4716 0.105 Uiso 1 1 calc R . .
C17 C 0.5300(5) 0.8812(4) 0.4763(3) 0.0919(19) Uani 1 1 d . . .
H17A H 0.5725 0.9074 0.5239 0.110 Uiso 1 1 calc R . .
C18 C 0.0204(5) 1.1998(6) 0.1774(6) 0.201(5) Uani 1 1 d . . .
H18A H 0.0357 1.2077 0.1349 0.301 Uiso 1 1 calc R . .
H18B H 0.0250 1.2505 0.2043 0.301 Uiso 1 1 calc R . .
H18C H -0.0364 1.1804 0.1564 0.301 Uiso 1 1 calc R . .
C19 C 0.1092(6) 1.0852(7) 0.1906(6) 0.163(4) Uani 1 1 d . . .
H19A H 0.1433 1.0423 0.2266 0.195 Uiso 1 1 calc R . .
C20 C 0.0408(7) 1.0439(7) 0.1235(7) 0.207(5) Uani 1 1 d . . .
H20A H 0.0077 1.0127 0.1425 0.311 Uiso 1 1 calc R . .
H20B H 0.0643 1.0082 0.0981 0.311 Uiso 1 1 calc R . .
H20C H 0.0059 1.0838 0.0862 0.311 Uiso 1 1 calc R . .
C21 C 0.1678(7) 1.1336(9) 0.1668(8) 0.303(9) Uani 1 1 d . . .
H21A H 0.2116 1.1577 0.2130 0.454 Uiso 1 1 calc R . .
H21B H 0.1365 1.1756 0.1302 0.454 Uiso 1 1 calc R . .
H21C H 0.1921 1.0978 0.1422 0.454 Uiso 1 1 calc R . .
C22 C 0.2294(4) 1.0577(6) 0.4022(5) 0.170(4) Uani 1 1 d . . .
H22A H 0.2608 1.0094 0.4261 0.256 Uiso 1 1 calc R . .
H22B H 0.2391 1.0979 0.4423 0.256 Uiso 1 1 calc R . .
H22C H 0.2470 1.0786 0.3644 0.256 Uiso 1 1 calc R . .
C23 C 0.1121(4) 0.9522(4) 0.3649(4) 0.099(2) Uani 1 1 d . . .
H23A H 0.0525 0.9472 0.3280 0.118 Uiso 1 1 calc R . .
C24 C 0.1207(6) 0.9310(6) 0.4458(5) 0.190(4) Uani 1 1 d . . .
H24A H 0.0892 0.9691 0.4606 0.285 Uiso 1 1 calc R . .
H24B H 0.1788 0.9332 0.4834 0.285 Uiso 1 1 calc R . .
H24C H 0.0996 0.8770 0.4449 0.285 Uiso 1 1 calc R . .
C25 C 0.1593(6) 0.8933(5) 0.3385(6) 0.174(4) Uani 1 1 d . . .
H25A H 0.1521 0.9080 0.2866 0.260 Uiso 1 1 calc R . .
H25B H 0.1380 0.8393 0.3372 0.260 Uiso 1 1 calc R . .
H25C H 0.2179 0.8949 0.3748 0.260 Uiso 1 1 calc R . .
C26 C 0.1458(10) 1.2634(6) 0.3651(8) 0.298(9) Uani 1 1 d . . .
H26A H 0.1498 1.3041 0.4032 0.448 Uiso 1 1 calc R . .
H26B H 0.1200 1.2866 0.3130 0.448 Uiso 1 1 calc R . .
H26C H 0.2010 1.2443 0.3763 0.448 Uiso 1 1 calc R . .
C27 C 0.0739(6) 1.1965(8) 0.4327(8) 0.217(6) Uani 1 1 d . . .
H27A H 0.0324 1.1560 0.4306 0.261 Uiso 1 1 calc R . .
C28 C 0.0328(8) 1.2990(9) 0.4094(11) 0.408(15) Uani 1 1 d . . .
H28A H -0.0191 1.2984 0.3619 0.612 Uiso 1 1 calc R . .
H28B H 0.0726 1.3330 0.4017 0.612 Uiso 1 1 calc R . .
H28C H 0.0233 1.3201 0.4522 0.612 Uiso 1 1 calc R . .
C29 C 0.1516(11) 1.1936(10) 0.5039(7) 0.319(9) Uani 1 1 d . . .
H29A H 0.1700 1.1381 0.5154 0.478 Uiso 1 1 calc R . .
H29B H 0.1431 1.2158 0.5469 0.478 Uiso 1 1 calc R . .
H29C H 0.1934 1.2249 0.4968 0.478 Uiso 1 1 calc R . .
C30 C -0.2239(8) 1.1563(7) 0.2140(7) 0.125(3) Uani 1 1 d . . .
H30A H -0.2378 1.1875 0.1655 0.150 Uiso 1 1 calc R . .
C31 C -0.1634(5) 1.1752(5) 0.2854(9) 0.120(3) Uani 1 1 d . . .
H31A H -0.1272 1.2233 0.2972 0.144 Uiso 1 1 calc R . .
C32 C -0.1667(7) 1.1235(9) 0.3408(5) 0.132(3) Uani 1 1 d . . .
H32A H -0.1352 1.1287 0.3984 0.158 Uiso 1 1 calc R . .
C33 C -0.2368(9) 1.0734(5) 0.3000(10) 0.141(4) Uani 1 1 d . . .
H33A H -0.2602 1.0340 0.3238 0.169 Uiso 1 1 calc R . .
C34 C -0.2704(5) 1.0943(8) 0.2215(7) 0.130(3) Uani 1 1 d . . .
H34A H -0.3217 1.0718 0.1792 0.156 Uiso 1 1 calc R . .

loop_
_atom_site_aniso_label
_atom_site_aniso_U_11
_atom_site_aniso_U_22
_atom_site_aniso_U_33
_atom_site_aniso_U_23
_atom_site_aniso_U_13
_atom_site_aniso_U_12
Ti1 0.0714(6) 0.0431(5) 0.0397(4) -0.0010(4) 0.0255(4) 0.0023(5)
Ti2 0.0578(6) 0.0714(7) 0.0803(6) -0.0013(5) 0.0309(5) 0.0110(5)
Cl1 0.0960(11) 0.1181(13) 0.0687(8) -0.0087(8) 0.0247(8) -0.0393(10)
Cl2 0.1241(12) 0.0752(9) 0.0728(8) 0.0071(7) 0.0508(8) 0.0399(9)
Cl3 0.0857(11) 0.184(2) 0.0936(11) -0.0494(12) 0.0251(9) -0.0003(12)
Cl4 0.1170(15) 0.0953(13) 0.219(2) 0.0475(14) 0.0775(15) 0.0149(12)
P1 0.0640(8) 0.0423(7) 0.0420(6) -0.0068(5) 0.0260(5) -0.0063(6)
P2 0.0568(9) 0.0732(10) 0.0772(9) -0.0106(8) 0.0094(7) 0.0029(8)
N1 0.057(2) 0.046(2) 0.0441(19) -0.0006(16) 0.0214(17) 0.0011(19)
N2 0.072(3) 0.051(2) 0.060(2) 0.000(2) 0.023(2) -0.016(2)
N3 0.078(3) 0.043(2) 0.046(2) -0.0029(17) 0.0315(19) -0.010(2)
N4 0.076(3) 0.061(3) 0.060(2) -0.017(2) 0.033(2) 0.003(2)
N5 0.057(2) 0.074(3) 0.068(2) 0.001(2) 0.021(2) 0.014(2)
N6 0.101(4) 0.088(4) 0.126(4) 0.014(3) 0.067(3) 0.000(3)
N7 0.113(5) 0.138(6) 0.107(4) -0.048(4) 0.008(4) 0.000(4)
N8 0.053(3) 0.095(4) 0.110(4) 0.004(3) 0.009(3) 0.011(3)
C1 0.113(5) 0.055(4) 0.102(4) 0.007(3) 0.030(4) -0.026(4)
C2 0.080(4) 0.070(4) 0.098(4) 0.008(3) 0.007(4) -0.027(4)
C3 0.102(5) 0.126(7) 0.225(9) 0.015(6) 0.089(6) 0.011(5)
C4 0.161(7) 0.143(7) 0.124(6) 0.012(5) -0.042(5) -0.087(6)
C5 0.127(5) 0.098(4) 0.052(3) 0.011(3) 0.044(3) 0.009(4)
C6 0.095(4) 0.043(3) 0.055(3) 0.007(2) 0.024(3) -0.006(3)
C7 0.143(6) 0.076(4) 0.094(4) 0.009(4) 0.031(4) 0.026(4)
C8 0.135(6) 0.072(4) 0.160(7) -0.009(4) 0.040(5) -0.042(5)
C9 0.137(6) 0.089(4) 0.108(5) -0.048(4) 0.065(4) 0.005(4)
C10 0.075(4) 0.083(4) 0.090(4) -0.011(3) 0.043(3) 0.008(4)
C11 0.116(6) 0.162(7) 0.167(7) -0.006(6) 0.097(5) -0.005(6)
C12 0.100(5) 0.134(7) 0.127(6) 0.023(5) 0.017(4) 0.037(5)
C13 0.125(6) 0.094(5) 0.096(5) 0.056(4) 0.056(5) 0.057(5)
C14 0.199(8) 0.033(3) 0.074(4) 0.005(3) 0.065(5) 0.007(5)
C15 0.104(5) 0.074(4) 0.098(5) 0.027(4) 0.041(4) -0.016(4)
C16 0.152(6) 0.058(4) 0.091(4) 0.013(4) 0.088(5) 0.009(5)
C17 0.137(6) 0.081(5) 0.044(3) 0.016(3) 0.028(4) -0.004(5)
C18 0.138(7) 0.174(9) 0.205(9) 0.063(8) -0.001(7) 0.021(7)
C19 0.136(8) 0.199(10) 0.183(9) 0.057(8) 0.098(7) -0.010(8)
C20 0.154(9) 0.267(14) 0.217(11) -0.108(10) 0.096(8) -0.045(9)
C21 0.159(9) 0.40(2) 0.386(19) 0.197(17) 0.156(11) 0.020(12)
C22 0.059(4) 0.170(9) 0.203(9) 0.000(6) -0.014(5) 0.000(5)
C23 0.080(4) 0.097(5) 0.106(5) 0.027(4) 0.029(4) 0.025(4)
C24 0.223(11) 0.208(10) 0.155(8) 0.090(7) 0.099(8) 0.063(9)
C25 0.170(8) 0.121(7) 0.257(11) 0.000(7) 0.119(8) 0.051(7)
C26 0.42(2) 0.102(8) 0.324(18) 0.041(9) 0.117(16) -0.069(12)
C27 0.130(8) 0.271(16) 0.165(10) -0.117(11) -0.012(8) -0.004(9)
C28 0.195(12) 0.271(17) 0.63(3) -0.29(2) 0.061(16) 0.039(13)
C29 0.39(2) 0.40(2) 0.166(11) -0.012(14) 0.129(13) 0.08(2)
C30 0.113(7) 0.113(7) 0.163(9) 0.044(7) 0.074(7) 0.062(6)
C31 0.084(6) 0.099(6) 0.186(9) -0.042(7) 0.068(7) 0.011(5)
C32 0.138(9) 0.168(9) 0.119(6) -0.015(7) 0.084(6) 0.047(8)
C33 0.153(9) 0.109(6) 0.243(12) 0.023(8) 0.163(9) 0.021(7)
C34 0.061(5) 0.153(10) 0.170(9) -0.032(7) 0.046(6) 0.028(6)

loop_
_geom_bond_atom_site_label_1
_geom_bond_atom_site_label_2
_geom_bond_distance
_geom_bond_site_symmetry_2
_geom_bond_publ_flag
Ti1 N1 1.761(3) . ?
Ti1 Cl2 2.3085(18) . ?
Ti1 Cl1 2.3110(19) . ?
Ti1 C14 2.337(5) . ?
Ti1 C15 2.349(5) . ?
Ti1 C13 2.355(5) . ?
Ti1 C17 2.422(5) . ?
Ti1 C16 2.429(5) . ?
Ti2 N5 1.769(4) . ?
Ti2 Cl4 2.290(2) . ?
Ti2 Cl3 2.298(2) . ?
Ti2 C31 2.313(7) . ?
Ti2 C32 2.317(7) . ?
Ti2 C30 2.356(7) . ?
Ti2 C33 2.412(7) . ?
Ti2 C34 2.426(7) . ?
P1 N1 1.593(3) . ?
P1 N4 1.636(4) . ?
P1 N3 1.642(4) . ?
P1 N2 1.645(4) . ?
P2 N5 1.592(4) . ?
P2 N8 1.619(5) . ?
P2 N6 1.648(5) . ?
P2 N7 1.657(6) . ?
N2 C2 1.472(7) . ?
N2 C1 1.476(6) . ?
N3 C6 1.464(6) . ?
N3 C5 1.483(5) . ?
N4 C9 1.480(6) . ?
N4 C10 1.484(6) . ?
N6 C19 1.452(11) . ?
N6 C18 1.543(9) . ?
N7 C27 1.376(13) . ?
N7 C26 1.512(12) . ?
N8 C23 1.479(8) . ?
N8 C22 1.510(8) . ?
C2 C4 1.504(8) . ?
C2 C3 1.535(9) . ?
C6 C7 1.506(7) . ?
C6 C8 1.534(8) . ?
C10 C12 1.516(8) . ?
C10 C11 1.530(7) . ?
C13 C14 1.374(9) . ?
C13 C17 1.405(8) . ?
C14 C15 1.359(9) . ?
C15 C16 1.394(8) . ?
C16 C17 1.348(8) . ?
C19 C20 1.476(12) . ?
C19 C21 1.526(11) . ?
C23 C25 1.502(9) . ?
C23 C24 1.504(9) . ?
C27 C29 1.439(15) . ?
C27 C28 1.810(18) . ?
C30 C31 1.336(10) . ?
C30 C34 1.356(11) . ?
C31 C32 1.369(11) . ?
C32 C33 1.403(12) . ?
C33 C34 1.372(12) . ?
